data_2002707
loop_
_publ_author_name
'M\"uller-Buschbaum, Hk.'
'Sedello, O.'

_publ_section_title
;
 Die Kristallstrukturen von \a-CuGdW~2~O~8~ und CuNdMo~2~O~8~
;
_journal_coden_ASTM JALCEU
_journal_issue 1-2
_journal_name_full 'Journal of Alloys and Compounds'
_journal_page_first 237
_journal_page_last 241
_journal_paper_doi 10.1016/0925-8388(94)90097-3
_journal_volume 204
_journal_year 1994
_chemical_formula_structural 'Cu Nd (Mo2 O8)'
_chemical_formula_sum 'Cu Mo2 Nd O8'
_chemical_name_systematic 'Copper(I) neodymium dimolybdate'
_space_group_IT_number 61
_symmetry_cell_setting orthorhombic
_symmetry_Int_Tables_number 61
_symmetry_space_group_name_Hall '-P 2ac 2ab'
_symmetry_space_group_name_H-M 'P b c a'
_cell_angle_alpha 90
_cell_angle_beta 90
_cell_angle_gamma 90
_cell_formula_units_Z 8
_cell_length_a 10.3590(29)
_cell_length_b 9.8432(32)
_cell_length_c 14.7602(8)
_cell_volume 1505.0
_refine_ls_R_factor_all 0.081
_cod_database_code 2002707

loop_
_symmetry_equiv_pos_as_xyz
x,y,z
1/2+x,1/2-y,-z
-x,1/2+y,1/2-z
1/2-x,-y,1/2+z
-x,-y,-z
1/2-x,1/2+y,z
x,1/2-y,1/2+z
1/2+x,y,1/2-z

loop_
_atom_site_aniso_label
_atom_site_aniso_U_11
_atom_site_aniso_U_12
_atom_site_aniso_U_13
_atom_site_aniso_U_22
_atom_site_aniso_U_23
_atom_site_aniso_U_33
Mo1 0.0044(9) 0.0012(10) -0.0007(9) 0.0065(9) -0.0002(10) 0.0099(9)
Mo2 0.0045(9) 0.0007(10) -0.0009(10) 0.0086(11) -0.0031(10) 0.010(1)
Nd1 0.0025(5) -0.0011(7) -0.0011(7) 0.0052(5) 0.0004(7) 0.0093(5)
Cu1 0.0084(13) -0.0033(14) -0.0027(13) 0.0237(16) -0.0074(15) 0.0222(15)

loop_
_atom_site_label
_atom_site_type_symbol
_atom_site_symmetry_multiplicity
_atom_site_Wyckoff_symbol
_atom_site_fract_x
_atom_site_fract_y
_atom_site_fract_z
_atom_site_occupancy
_atom_site_attached_hydrogens
_atom_site_calc_flag
Mo1 Mo6+ 8 c 0.2236(2) 0.0007(3) 0.4429(2) 1. 0 d
Mo2 Mo6+ 8 c 0.6042(3) 0.3281(3) 0.8466(2) 1. 0 d
Nd1 Nd3+ 8 c 0.4667(2) 0.2243(2) 0.6047(1) 1. 0 d
Cu1 Cu1+ 8 c 0.1813(4) 0.8047(4) 0.3074(3) 1. 0 d
O1 O2- 8 c 0.363(2) 0.085(2) 0.023(1) 1. 0 d
O2 O2- 8 c 0.622(2) 0.099(2) 0.126(1) 1. 0 d
O3 O2- 8 c 0.909(2) 0.004(2) 0.833(2) 1. 0 d
O4 O2- 8 c 0.183(1) 0.111(2) 0.872(1) 1. 0 d
O5 O2- 8 c 0.074(2) 0.216(2) 0.044(1) 1. 0 d
O6 O2- 8 c 0.735(2) 0.777(2) 0.814(1) 1. 0 d
O7 O2- 8 c 0.508(1) 0.754(2) 0.231(1) 1. 0 d
O8 O2- 8 c 0.170(2) 0.889(2) 0.996(1) 1. 0 d

loop_
_atom_type_symbol
_atom_type_oxidation_number
Mo6+ 6.000
Nd3+ 3.000
Cu1+ 1.000
O2- -2.000
